data_4510625
loop_
_publ_author_name
'Kendrick, John'
'Montis, Riccardo'
'Hursthouse, Michael B.'
'Leusen, Frank J. J.'

_publ_section_title
;
 &#x201C;In-SilicoSeeding&#x201D;: Isostructurality and
 Pseudoisostructurality in a Family of Aspirin Derivatives
;
_journal_issue 7
_journal_name_full 'Crystal Growth &amp; Design'
_journal_page_first 2906
_journal_paper_doi 10.1021/cg4003324
_journal_volume 13
_journal_year 2013
_chemical_formula_moiety 'C11 H11 N O5'
_chemical_formula_sum 'C11 H11 N O5'
_chemical_formula_weight 237.21
_chemical_name_common '2-acetyloxy-3-acetylaminobenzoic acid'
_chemical_name_systematic '2-acetyloxy-3-acetylaminobenzoic acid'
_space_group_IT_number 29
_symmetry_cell_setting orthorhombic
_symmetry_space_group_name_Hall 'P 2c -2ac'
_symmetry_space_group_name_H-M 'P c a 21'
_atom_sites_solution_hydrogens geom
_atom_sites_solution_primary direct
_atom_sites_solution_secondary difmap
_audit_creation_method SHELXL-97
_cell_angle_alpha 90.00
_cell_angle_beta 90.00
_cell_angle_gamma 90.00
_cell_formula_units_Z 4
_cell_length_a 18.379(4)
_cell_length_b 4.3789(11)
_cell_length_c 13.658(3)
_cell_measurement_reflns_used 20984
_cell_measurement_temperature 120(2)
_cell_measurement_theta_max 23.53
_cell_measurement_theta_min 2.91
_cell_volume 1099.2(4)
_computing_cell_refinement 'DENZO (Otwinowski & Minor, 1997) & COLLECT (Hooft, R.W.W., 1998)'
_computing_data_collection 'COLLECT (Hooft, R.W.W., 1998)'
_computing_data_reduction 'DENZO (Otwinowski & Minor, 1997) & COLLECT (Hooft, R.W.W., 1998)'
_computing_structure_refinement 'SHELXL-97 (Sheldrick, 1997)'
_computing_structure_solution 'SHELXS-97 (Sheldrick, 1990)'
_diffrn_ambient_temperature 120(2)
_diffrn_detector_area_resol_mean '4096x4096pixels / 62x62mm'
_diffrn_measured_fraction_theta_full 0.989
_diffrn_measured_fraction_theta_max 0.989
_diffrn_measurement_device_type 'Bruker-Nonius APEX II CCD camera on \k-goniostat'
_diffrn_measurement_method '\f & \w scans'
_diffrn_radiation_monochromator '10cm confocal mirrors'
_diffrn_radiation_source 'Bruker-Nonius FR591 rotating anode'
_diffrn_radiation_type MoK\a
_diffrn_radiation_wavelength 0.71073
_diffrn_reflns_av_R_equivalents 0.1395
_diffrn_reflns_av_sigmaI/netI 0.1170
_diffrn_reflns_limit_h_max 20
_diffrn_reflns_limit_h_min -20
_diffrn_reflns_limit_k_max 3
_diffrn_reflns_limit_k_min -4
_diffrn_reflns_limit_l_max 15
_diffrn_reflns_limit_l_min -15
_diffrn_reflns_number 6750
_diffrn_reflns_theta_full 23.72
_diffrn_reflns_theta_max 23.72
_diffrn_reflns_theta_min 3.72
_exptl_absorpt_coefficient_mu 0.115
_exptl_absorpt_correction_T_max 0.9977
_exptl_absorpt_correction_T_min 0.9774
_exptl_absorpt_correction_type multi-scan
_exptl_absorpt_process_details 'SADABS 2007/2 (Sheldrick, G.M., 2007)'
_exptl_crystal_colour Colourless
_exptl_crystal_density_diffrn 1.433
_exptl_crystal_density_method 'not measured'
_exptl_crystal_description Needle
_exptl_crystal_F_000 496
_exptl_crystal_size_max 0.20
_exptl_crystal_size_mid 0.04
_exptl_crystal_size_min 0.02
_refine_diff_density_max 0.368
_refine_diff_density_min -0.261
_refine_diff_density_rms 0.073
_refine_ls_abs_structure_details 'Flack H D (1983), Acta Cryst. A39, 876-881'
_refine_ls_extinction_method none
_refine_ls_goodness_of_fit_ref 1.178
_refine_ls_hydrogen_treatment constr
_refine_ls_matrix_type full
_refine_ls_number_parameters 157
_refine_ls_number_reflns 1611
_refine_ls_number_restraints 1
_refine_ls_restrained_S_all 1.178
_refine_ls_R_factor_all 0.1533
_refine_ls_R_factor_gt 0.0913
_refine_ls_shift/su_max 0.075
_refine_ls_shift/su_mean 0.003
_refine_ls_structure_factor_coef Fsqd
_refine_ls_weighting_details 'calc w=1/[\s^2^(Fo^2^)+(0.0326P)^2^+2.8376P] where P=(Fo^2^+2Fc^2^)/3'
_refine_ls_weighting_scheme calc
_refine_ls_wR_factor_gt 0.1723
_refine_ls_wR_factor_ref 0.2057
_reflns_number_gt 1030
_reflns_number_total 1611
_reflns_threshold_expression >2\s(I)
_cod_data_source_file cg4003324_si_003.cif
_cod_data_source_block 2-acetyloxy-3-acetylaminobenzoic_acid
_cod_original_sg_symbol_H-M Pca2(1)
_cod_database_code 4510625

loop_
_symmetry_equiv_pos_as_xyz
'x, y, z'
'-x, -y, z+1/2'
'-x+1/2, y, z+1/2'
'x+1/2, -y, z'

loop_
_atom_site_label
_atom_site_type_symbol
_atom_site_fract_x
_atom_site_fract_y
_atom_site_fract_z
_atom_site_U_iso_or_equiv
_atom_site_adp_type
_atom_site_occupancy
_atom_site_symmetry_multiplicity
_atom_site_calc_flag
_atom_site_refinement_flags
C1 C 0.8500(5) -0.122(2) 0.6216(7) 0.040(2) Uani 1 1 d .
C2 C 0.8906(5) 0.088(2) 0.6736(7) 0.045(3) Uani 1 1 d .
C3 C 0.9570(5) 0.197(2) 0.6391(7) 0.040(2) Uani 1 1 d .
C4 C 0.9828(5) 0.097(2) 0.5507(8) 0.053(3) Uani 1 1 d .
H4 H 1.0268 0.1776 0.5250 0.064 Uiso 1 1 calc R
C5 C 0.9433(6) -0.132(2) 0.4969(8) 0.058(3) Uani 1 1 d .
H5 H 0.9627 -0.2161 0.4383 0.069 Uiso 1 1 calc R
C6 C 0.8767(5) -0.227(3) 0.5317(7) 0.051(3) Uani 1 1 d .
H6 H 0.8485 -0.3665 0.4942 0.062 Uiso 1 1 calc R
C7 C 0.7786(5) -0.227(2) 0.6579(7) 0.041(2) Uani 1 1 d .
C8 C 0.8738(6) 0.053(3) 0.8420(8) 0.052(3) Uani 1 1 d .
C9 C 0.8302(6) 0.180(2) 0.9251(7) 0.057(3) Uani 1 1 d .
H9A H 0.8465 0.3884 0.9395 0.085 Uiso 1 1 calc R
H9B H 0.8369 0.0518 0.9832 0.085 Uiso 1 1 calc R
H9C H 0.7786 0.1834 0.9071 0.085 Uiso 1 1 calc R
C10 C 1.0641(6) 0.506(2) 0.6896(8) 0.049(3) Uani 1 1 d .
C11 C 1.0919(5) 0.719(2) 0.7681(7) 0.041(2) Uani 1 1 d .
H11A H 1.1126 0.9018 0.7375 0.062 Uiso 1 1 calc R
H11B H 1.1296 0.6151 0.8065 0.062 Uiso 1 1 calc R
H11C H 1.0517 0.7777 0.8112 0.062 Uiso 1 1 calc R
N1 N 0.9929(4) 0.4095(17) 0.6973(6) 0.048(2) Uani 1 1 d .
H1 H 0.9671 0.4921 0.7447 0.057 Uiso 1 1 calc R
O1 O 0.7435(4) -0.3968(16) 0.5933(5) 0.057(2) Uani 1 1 d .
H1A H 0.7033 -0.4508 0.6167 0.085 Uiso 1 1 calc R
O2 O 0.7530(4) -0.1678(18) 0.7384(5) 0.061(2) Uani 1 1 d .
O3 O 0.8650(3) 0.2217(14) 0.7602(5) 0.0412(16) Uani 1 1 d .
O4 O 0.9119(4) -0.1796(17) 0.8461(6) 0.0578(18) Uani 1 1 d .
O5 O 1.1040(4) 0.4136(16) 0.6235(5) 0.0552(19) Uani 1 1 d .

loop_
_atom_site_aniso_label
_atom_site_aniso_U_11
_atom_site_aniso_U_22
_atom_site_aniso_U_33
_atom_site_aniso_U_23
_atom_site_aniso_U_13
_atom_site_aniso_U_12
C1 0.044(5) 0.032(5) 0.044(5) 0.006(5) 0.001(4) 0.002(5)
C2 0.044(5) 0.033(5) 0.058(7) 0.002(5) -0.001(5) -0.001(5)
C3 0.052(6) 0.022(5) 0.044(6) -0.010(5) 0.000(5) 0.005(4)
C4 0.040(6) 0.057(7) 0.062(7) -0.005(6) 0.010(5) 0.002(6)
C5 0.055(6) 0.045(7) 0.073(7) 0.000(6) -0.005(6) 0.001(6)
C6 0.050(6) 0.059(8) 0.046(6) 0.005(6) -0.014(5) -0.004(6)
C7 0.038(5) 0.024(5) 0.060(6) -0.002(5) -0.001(5) -0.001(4)
C8 0.055(7) 0.045(7) 0.055(6) -0.006(6) -0.005(5) -0.019(5)
C9 0.066(7) 0.048(7) 0.057(6) -0.012(6) 0.014(6) 0.002(5)
C10 0.068(7) 0.035(6) 0.044(5) 0.010(5) -0.005(6) -0.004(5)
C11 0.045(5) 0.023(5) 0.056(6) 0.001(5) -0.006(5) 0.008(4)
N1 0.049(5) 0.030(4) 0.065(6) 0.002(5) 0.001(4) 0.008(4)
O1 0.040(4) 0.076(5) 0.054(4) -0.018(5) 0.010(3) -0.010(4)
O2 0.047(4) 0.076(5) 0.059(4) -0.005(4) 0.005(4) -0.015(4)
O3 0.041(3) 0.038(4) 0.044(4) -0.001(4) 0.004(3) 0.003(3)
O4 0.064(4) 0.046(5) 0.063(4) 0.009(4) 0.000(4) 0.006(4)
O5 0.046(4) 0.062(5) 0.058(5) -0.006(4) 0.005(4) -0.006(4)

loop_
_atom_type_symbol
_atom_type_description
_atom_type_scat_dispersion_real
_atom_type_scat_dispersion_imag
_atom_type_scat_source
C C 0.0033 0.0016 'International Tables Vol C Tables 4.2.6.8 and 6.1.1.4'
H H 0.0000 0.0000 'International Tables Vol C Tables 4.2.6.8 and 6.1.1.4'
N N 0.0061 0.0033 'International Tables Vol C Tables 4.2.6.8 and 6.1.1.4'
O O 0.0106 0.0060 'International Tables Vol C Tables 4.2.6.8 and 6.1.1.4'

loop_
_geom_angle_atom_site_label_1
_geom_angle_atom_site_label_2
_geom_angle_atom_site_label_3
_geom_angle
C2 C1 C6 118.8(9)
C2 C1 C7 121.0(9)
C6 C1 C7 120.2(9)
C1 C2 C3 121.9(9)
C1 C2 O3 122.1(8)
C3 C2 O3 115.9(8)
C4 C3 N1 123.7(9)
C4 C3 C2 119.4(9)
N1 C3 C2 116.9(8)
C3 C4 C5 120.0(9)
C3 C4 H4 120.0
C5 C4 H4 120.0
C6 C5 C4 118.8(11)
C6 C5 H5 120.6
C4 C5 H5 120.6
C5 C6 C1 121.0(10)
C5 C6 H6 119.5
C1 C6 H6 119.5
O2 C7 O1 122.2(8)
O2 C7 C1 125.2(9)
O1 C7 C1 112.6(9)
O4 C8 O3 123.8(10)
O4 C8 C9 125.1(11)
O3 C8 C9 111.1(10)
C8 C9 H9A 109.5
C8 C9 H9B 109.5
H9A C9 H9B 109.5
C8 C9 H9C 109.5
H9A C9 H9C 109.5
H9B C9 H9C 109.5
O5 C10 N1 121.3(9)
O5 C10 C11 121.5(9)
N1 C10 C11 117.2(10)
C10 C11 H11A 109.5
C10 C11 H11B 109.5
H11A C11 H11B 109.5
C10 C11 H11C 109.5
H11A C11 H11C 109.5
H11B C11 H11C 109.5
C10 N1 C3 127.7(9)
C10 N1 H1 116.1
C3 N1 H1 116.1
C7 O1 H1A 109.5
C8 O3 C2 115.5(7)

loop_
_geom_bond_atom_site_label_1
_geom_bond_atom_site_label_2
_geom_bond_distance
C1 C2 1.382(12)
C1 C6 1.400(14)
C1 C7 1.477(13)
C2 C3 1.394(13)
C2 O3 1.400(11)
C3 C4 1.370(14)
C3 N1 1.389(12)
C4 C5 1.440(14)
C4 H4 0.9500
C5 C6 1.377(14)
C5 H5 0.9500
C6 H6 0.9500
C7 O2 1.224(11)
C7 O1 1.320(11)
C8 O4 1.237(12)
C8 O3 1.350(12)
C8 C9 1.497(14)
C9 H9A 0.9800
C9 H9B 0.9800
C9 H9C 0.9800
C10 O5 1.231(12)
C10 N1 1.380(12)
C10 C11 1.509(13)
C11 H11A 0.9800
C11 H11B 0.9800
C11 H11C 0.9800
N1 H1 0.8800
O1 H1A 0.8400

loop_
_geom_hbond_atom_site_label_D
_geom_hbond_atom_site_label_H
_geom_hbond_atom_site_label_A
_geom_hbond_distance_DH
_geom_hbond_distance_HA
_geom_hbond_distance_DA
_geom_hbond_angle_DHA
_geom_hbond_site_symmetry_A
N1 H1 O4 0.88 2.24 3.096(11) 164.4 1_565

loop_
_geom_torsion_atom_site_label_1
_geom_torsion_atom_site_label_2
_geom_torsion_atom_site_label_3
_geom_torsion_atom_site_label_4
_geom_torsion
C6 C1 C2 C3 -0.1(13)
C7 C1 C2 C3 -177.9(9)
C6 C1 C2 O3 174.9(9)
C7 C1 C2 O3 -3.0(13)
C1 C2 C3 C4 0.6(14)
O3 C2 C3 C4 -174.6(9)
C1 C2 C3 N1 179.6(8)
O3 C2 C3 N1 4.4(12)
N1 C3 C4 C5 177.8(9)
C2 C3 C4 C5 -3.3(14)
C3 C4 C5 C6 5.4(15)
C4 C5 C6 C1 -4.8(15)
C2 C1 C6 C5 2.2(14)
C7 C1 C6 C5 -179.9(10)
C2 C1 C7 O2 -8.0(15)
C6 C1 C7 O2 174.2(10)
C2 C1 C7 O1 171.8(9)
C6 C1 C7 O1 -6.0(12)
O5 C10 N1 C3 2.8(14)
C11 C10 N1 C3 -174.5(9)
C4 C3 N1 C10 -14.6(15)
C2 C3 N1 C10 166.4(9)
O4 C8 O3 C2 11.5(13)
C9 C8 O3 C2 -166.9(8)
C1 C2 O3 C8 82.3(10)
C3 C2 O3 C8 -102.5(9)
